data_4065756
loop_
_publ_author_name
'Ghereg, Dumitru'
'Andr\'e, Erwan'
'Ech-Cherif El Kettani, Sakina'
'Saffon, Nathalie'
'Lazraq, Mohamed'
'Ranaivonjatovo, Henri'
'Gornitzka, Heinz'
'Miqueu, Karinne'
'Sotiropoulos, Jean-Marc'
'Escudi\'e, Jean'

_publ_section_title
;
 Reactions of Germenes with Somepara-Quinones: Formation of a Tricyclic
 Compound from 1,4-Benzoquinone Undergoing an Unexpected
 Rearrangement&#x2020;
;
_journal_issue 21
_journal_name_full Organometallics
_journal_page_first 4849
_journal_paper_doi 10.1021/om100113c
_journal_volume 29
_journal_year 2010
_chemical_formula_sum 'C73 H74 Cl2 Ge2 O2'
_chemical_formula_weight 1199.40
_chemical_name_systematic
;


 ?


;
_space_group_IT_number 2
_symmetry_cell_setting triclinic
_symmetry_space_group_name_Hall '-P 1'
_symmetry_space_group_name_H-M 'P -1'
_atom_sites_solution_hydrogens geom
_atom_sites_solution_primary direct
_atom_sites_solution_secondary difmap
_audit_creation_method SHELXL-97
_cell_angle_alpha 86.197(2)
_cell_angle_beta 85.5040(10)
_cell_angle_gamma 87.6950(10)
_cell_formula_units_Z 2
_cell_length_a 11.9661(3)
_cell_length_b 14.4250(4)
_cell_length_c 17.8089(5)
_cell_measurement_reflns_used 3389
_cell_measurement_temperature 193(2)
_cell_measurement_theta_max 21.82
_cell_measurement_theta_min 2.18
_cell_volume 3055.91(14)
_computing_cell_refinement 'Bruker SMART'
_computing_data_collection 'Bruker SMART'
_computing_data_reduction 'Bruker SAINT'
_computing_molecular_graphics 'Bruker SHELXTL'
_computing_publication_material 'Bruker SHELXTL'
_computing_structure_refinement 'SHELXL-97 (Sheldrick, 1997)'
_computing_structure_solution 'SHELXS-97 (Sheldrick, 1990)'
_diffrn_ambient_temperature 193(2)
_diffrn_measured_fraction_theta_full 0.988
_diffrn_measured_fraction_theta_max 0.988
_diffrn_measurement_device_type 'CCD area detector'
_diffrn_measurement_method 'phi and omega scans'
_diffrn_radiation_monochromator graphite
_diffrn_radiation_source 'fine-focus sealed tube'
_diffrn_radiation_type MoK\a
_diffrn_radiation_wavelength 0.71073
_diffrn_reflns_av_R_equivalents 0.0720
_diffrn_reflns_av_sigmaI/netI 0.1166
_diffrn_reflns_limit_h_max 14
_diffrn_reflns_limit_h_min -14
_diffrn_reflns_limit_k_max 18
_diffrn_reflns_limit_k_min -18
_diffrn_reflns_limit_l_max 22
_diffrn_reflns_limit_l_min -22
_diffrn_reflns_number 30735
_diffrn_reflns_theta_full 26.37
_diffrn_reflns_theta_max 26.37
_diffrn_reflns_theta_min 5.11
_exptl_absorpt_coefficient_mu 1.117
_exptl_absorpt_correction_T_max 1.000000
_exptl_absorpt_correction_T_min 0.840952
_exptl_absorpt_correction_type multi-scan
_exptl_absorpt_process_details 'SADABS (Buker-AXS)'
_exptl_crystal_colour colourless
_exptl_crystal_density_diffrn 1.303
_exptl_crystal_density_method 'not measured'
_exptl_crystal_description plate
_exptl_crystal_F_000 1252
_exptl_crystal_size_max 0.20
_exptl_crystal_size_mid 0.15
_exptl_crystal_size_min 0.04
_refine_diff_density_max 0.742
_refine_diff_density_min -0.578
_refine_diff_density_rms 0.091
_refine_ls_extinction_method none
_refine_ls_goodness_of_fit_ref 1.025
_refine_ls_hydrogen_treatment constr
_refine_ls_matrix_type full
_refine_ls_number_parameters 756
_refine_ls_number_reflns 12326
_refine_ls_number_restraints 51
_refine_ls_restrained_S_all 1.042
_refine_ls_R_factor_all 0.1099
_refine_ls_R_factor_gt 0.0576
_refine_ls_shift/su_max 0.004
_refine_ls_shift/su_mean 0.000
_refine_ls_structure_factor_coef Fsqd
_refine_ls_weighting_details 'calc w=1/[\s^2^(Fo^2^)+(0.0528P)^2^+0.0000P] where P=(Fo^2^+2Fc^2^)/3'
_refine_ls_weighting_scheme calc
_refine_ls_wR_factor_gt 0.1172
_refine_ls_wR_factor_ref 0.1391
_reflns_number_gt 7437
_reflns_number_total 12326
_reflns_threshold_expression >2sigma(I)
_cod_data_source_file om100113c_si_002.cif
_cod_data_source_block 5a
_cod_depositor_comments
;
The following automatic conversions were performed:

'_symmetry_cell_setting' value 'Triclinic' changed to 'triclinic'
according to /home/saulius/struct/CIF-dictionaries/cif_core.dic
dictionary named 'cif_core.dic' version 2.4.1 from 2010-06-29.

Automatic conversion script
Id: cif_fix_values 1715 2011-07-08 13:25:40Z adriana 
;
_cod_original_sg_symbol_H-M P-1
_cod_database_code 4065756

loop_
_symmetry_equiv_pos_as_xyz
'x, y, z'
'-x, -y, -z'

loop_
_atom_site_label
_atom_site_type_symbol
_atom_site_fract_x
_atom_site_fract_y
_atom_site_fract_z
_atom_site_U_iso_or_equiv
_atom_site_adp_type
_atom_site_occupancy
_atom_site_symmetry_multiplicity
_atom_site_calc_flag
_atom_site_refinement_flags
_atom_site_disorder_assembly
_atom_site_disorder_group
Ge1 Ge 0.08056(4) 0.32443(3) 0.35403(2) 0.02194(13) Uani 1 1 d . . .
O1 O -0.0474(2) 0.36873(18) 0.40303(14) 0.0243(7) Uani 1 1 d . . .
C1 C 0.1708(3) 0.4078(3) 0.4109(2) 0.0216(9) Uani 1 1 d . . .
C2 C 0.2075(3) 0.3610(3) 0.4841(2) 0.0236(9) Uani 1 1 d . . .
C3 C 0.1436(4) 0.3117(3) 0.5413(2) 0.0276(10) Uani 1 1 d . . .
H3 H 0.0666 0.3014 0.5365 0.033 Uiso 1 1 calc R . .
C4 C 0.1957(4) 0.2781(3) 0.6058(2) 0.0348(11) Uani 1 1 d . . .
H4 H 0.1536 0.2446 0.6454 0.042 Uiso 1 1 calc R . .
C5 C 0.3083(4) 0.2930(3) 0.6125(3) 0.0416(12) Uani 1 1 d . . .
H5 H 0.3416 0.2704 0.6572 0.050 Uiso 1 1 calc R . .
C6 C 0.3725(4) 0.3395(3) 0.5561(3) 0.0376(12) Uani 1 1 d . . .
H6 H 0.4499 0.3479 0.5608 0.045 Uiso 1 1 calc R . .
C7 C 0.3217(4) 0.3744(3) 0.4912(2) 0.0271(10) Uani 1 1 d . . .
C8 C 0.3679(3) 0.4227(3) 0.4219(2) 0.0291(10) Uani 1 1 d . . .
C9 C 0.4771(4) 0.4507(3) 0.4017(3) 0.0418(12) Uani 1 1 d . . .
H9 H 0.5348 0.4380 0.4351 0.050 Uiso 1 1 calc R . .
C10 C 0.4995(4) 0.4971(4) 0.3324(3) 0.0522(15) Uani 1 1 d . . .
H10 H 0.5727 0.5187 0.3188 0.063 Uiso 1 1 calc R . .
C11 C 0.4167(4) 0.5129(3) 0.2821(3) 0.0449(13) Uani 1 1 d . . .
H11 H 0.4348 0.5430 0.2338 0.054 Uiso 1 1 calc R . .
C12 C 0.3074(4) 0.4851(3) 0.3017(2) 0.0330(11) Uani 1 1 d . . .
H12 H 0.2507 0.4960 0.2673 0.040 Uiso 1 1 calc R . .
C13 C 0.2830(3) 0.4407(3) 0.3728(2) 0.0252(10) Uani 1 1 d . . .
C14 C 0.0676(4) 0.3516(3) 0.2447(2) 0.0250(10) Uani 1 1 d . . .
C15 C 0.1575(4) 0.3169(3) 0.1961(2) 0.0314(11) Uani 1 1 d . . .
C16 C 0.1505(4) 0.3258(3) 0.1181(3) 0.0418(13) Uani 1 1 d . . .
H16 H 0.2107 0.3019 0.0861 0.050 Uiso 1 1 calc R . .
C17 C 0.0589(5) 0.3681(3) 0.0859(3) 0.0414(13) Uani 1 1 d . . .
C18 C -0.0273(4) 0.4024(3) 0.1334(3) 0.0360(12) Uani 1 1 d . . .
H18 H -0.0905 0.4321 0.1116 0.043 Uiso 1 1 calc R . .
C19 C -0.0264(4) 0.3956(3) 0.2122(2) 0.0287(10) Uani 1 1 d . . .
C20 C 0.2596(4) 0.2691(3) 0.2262(3) 0.0395(12) Uani 1 1 d . . .
H20A H 0.2423 0.2053 0.2443 0.059 Uiso 1 1 calc R . .
H20B H 0.2831 0.3028 0.2680 0.059 Uiso 1 1 calc R . .
H20C H 0.3204 0.2679 0.1860 0.059 Uiso 1 1 calc R . .
C21 C 0.0531(5) 0.3745(4) 0.0002(3) 0.0615(16) Uani 1 1 d . . .
H21A H -0.0200 0.4017 -0.0124 0.092 Uiso 1 1 calc R . .
H21B H 0.0627 0.3122 -0.0186 0.092 Uiso 1 1 calc R . .
H21C H 0.1127 0.4138 -0.0233 0.092 Uiso 1 1 calc R . .
C22 C -0.1289(4) 0.4359(3) 0.2565(2) 0.0352(11) Uani 1 1 d . . .
H22A H -0.1585 0.3887 0.2942 0.053 Uiso 1 1 calc R . .
H22B H -0.1865 0.4550 0.2220 0.053 Uiso 1 1 calc R . .
H22C H -0.1075 0.4900 0.2820 0.053 Uiso 1 1 calc R . .
C23 C 0.0835(3) 0.1887(3) 0.3771(2) 0.0225(9) Uani 1 1 d . . .
C24 C -0.0177(4) 0.1428(3) 0.3670(2) 0.0270(10) Uani 1 1 d . . .
C25 C -0.0213(4) 0.0468(3) 0.3826(2) 0.0314(11) Uani 1 1 d . . .
H25 H -0.0893 0.0169 0.3773 0.038 Uiso 1 1 calc R . .
C26 C 0.0698(4) -0.0069(3) 0.4056(2) 0.0331(11) Uani 1 1 d . . .
C27 C 0.1680(4) 0.0384(3) 0.4139(2) 0.0325(11) Uani 1 1 d . . .
H27 H 0.2316 0.0028 0.4293 0.039 Uiso 1 1 calc R . .
C28 C 0.1767(4) 0.1342(3) 0.4003(2) 0.0260(10) Uani 1 1 d . . .
C29 C -0.1205(4) 0.1933(3) 0.3379(3) 0.0344(11) Uani 1 1 d . . .
H29A H -0.1793 0.1487 0.3345 0.052 Uiso 1 1 calc R . .
H29B H -0.1010 0.2231 0.2878 0.052 Uiso 1 1 calc R . .
H29C H -0.1476 0.2406 0.3726 0.052 Uiso 1 1 calc R . .
C30 C 0.0613(4) -0.1112(3) 0.4190(3) 0.0511(14) Uani 1 1 d . . .
H30A H 0.1290 -0.1371 0.4413 0.077 Uiso 1 1 calc R . .
H30B H 0.0541 -0.1387 0.3708 0.077 Uiso 1 1 calc R . .
H30C H -0.0046 -0.1252 0.4534 0.077 Uiso 1 1 calc R . .
C31 C 0.2883(3) 0.1732(3) 0.4116(2) 0.0327(11) Uani 1 1 d . . .
H31A H 0.2923 0.2362 0.3875 0.049 Uiso 1 1 calc R . .
H31B H 0.3485 0.1336 0.3888 0.049 Uiso 1 1 calc R . .
H31C H 0.2970 0.1752 0.4657 0.049 Uiso 1 1 calc R . .
C32 C -0.0294(3) 0.4369(3) 0.4508(2) 0.0199(9) Uani 1 1 d . . .
C33 C -0.1038(3) 0.4505(3) 0.5091(2) 0.0208(9) Uani 1 1 d . . .
C34 C -0.2056(3) 0.3906(3) 0.5200(2) 0.0285(10) Uani 1 1 d . . .
H34A H -0.2521 0.4031 0.4772 0.043 Uiso 1 1 calc R . .
H34B H -0.2494 0.4051 0.5668 0.043 Uiso 1 1 calc R . .
H34C H -0.1813 0.3249 0.5229 0.043 Uiso 1 1 calc R . .
C35 C -0.0775(3) 0.5123(3) 0.5709(2) 0.0203(9) Uani 1 1 d . . .
C36 C -0.0619(3) 0.4484(3) 0.6435(2) 0.0259(10) Uani 1 1 d . . .
H36A H 0.0109 0.4148 0.6385 0.039 Uiso 1 1 calc R . .
H36B H -0.1220 0.4038 0.6506 0.039 Uiso 1 1 calc R . .
H36C H -0.0646 0.4865 0.6873 0.039 Uiso 1 1 calc R . .
Ge2 Ge 0.37979(4) 0.08651(3) 0.81613(2) 0.02386(13) Uani 1 1 d . . .
O2 O 0.4482(2) 0.13673(18) 0.89128(14) 0.0276(7) Uani 1 1 d . . .
C37 C 0.3924(3) -0.0403(3) 0.8712(2) 0.0234(9) Uani 1 1 d . . .
C38 C 0.2894(3) -0.0604(3) 0.9244(2) 0.0244(10) Uani 1 1 d . . .
C39 C 0.2344(3) -0.0061(3) 0.9780(2) 0.0299(10) Uani 1 1 d . . .
H39 H 0.2611 0.0532 0.9864 0.036 Uiso 1 1 calc R . .
C40 C 0.1396(4) -0.0398(3) 1.0192(2) 0.0356(11) Uani 1 1 d . . .
H40 H 0.1012 -0.0032 1.0562 0.043 Uiso 1 1 calc R . .
C41 C 0.1004(4) -0.1260(3) 1.0071(3) 0.0422(13) Uani 1 1 d . . .
H41 H 0.0356 -0.1479 1.0360 0.051 Uiso 1 1 calc R . .
C42 C 0.1536(4) -0.1805(3) 0.9539(2) 0.0363(11) Uani 1 1 d . . .
H42 H 0.1261 -0.2395 0.9455 0.044 Uiso 1 1 calc R . .
C43 C 0.2491(3) -0.1470(3) 0.9125(2) 0.0268(10) Uani 1 1 d . . .
C44 C 0.3155(3) -0.1861(3) 0.8487(2) 0.0277(10) Uani 1 1 d . . .
C45 C 0.3044(4) -0.2681(3) 0.8136(3) 0.0397(12) Uani 1 1 d . . .
H45 H 0.2483 -0.3104 0.8320 0.048 Uiso 1 1 calc R . .
C46 C 0.3764(4) -0.2873(3) 0.7512(3) 0.0422(13) Uani 1 1 d . . .
H46 H 0.3689 -0.3425 0.7261 0.051 Uiso 1 1 calc R . .
C47 C 0.4591(4) -0.2261(3) 0.7256(3) 0.0354(11) Uani 1 1 d . . .
H47 H 0.5086 -0.2406 0.6833 0.043 Uiso 1 1 calc R . .
C48 C 0.4718(3) -0.1445(3) 0.7599(2) 0.0281(10) Uani 1 1 d . . .
H48 H 0.5286 -0.1031 0.7410 0.034 Uiso 1 1 calc R . .
C49 C 0.3998(3) -0.1236(3) 0.8228(2) 0.0236(9) Uani 1 1 d . . .
C50 C 0.2326(3) 0.1533(3) 0.8143(2) 0.0243(10) Uani 1 1 d . . .
C51 C 0.1292(4) 0.1098(3) 0.8088(2) 0.0286(10) Uani 1 1 d . . .
C52 C 0.0311(4) 0.1641(3) 0.8084(2) 0.0336(11) Uani 1 1 d . . .
H52 H -0.0373 0.1345 0.8039 0.040 Uiso 1 1 calc R . .
C53 C 0.0278(4) 0.2590(3) 0.8141(2) 0.0385(12) Uani 1 1 d . . .
C54 C 0.1287(4) 0.3017(3) 0.8172(2) 0.0368(12) Uani 1 1 d . . .
H54 H 0.1284 0.3673 0.8198 0.044 Uiso 1 1 calc R . .
C55 C 0.2308(4) 0.2513(3) 0.8166(2) 0.0324(11) Uani 1 1 d . . .
C56 C 0.1181(4) 0.0061(3) 0.8052(2) 0.0347(11) Uani 1 1 d . . .
H56A H 0.0836 -0.0198 0.8534 0.052 Uiso 1 1 calc R . .
H56B H 0.1926 -0.0234 0.7954 0.052 Uiso 1 1 calc R . .
H56C H 0.0711 -0.0058 0.7645 0.052 Uiso 1 1 calc R . .
C57 C -0.0822(4) 0.3147(4) 0.8189(3) 0.0545(15) Uani 1 1 d . . .
H57A H -0.1230 0.3056 0.7745 0.082 Uiso 1 1 calc R . .
H57B H -0.0673 0.3808 0.8207 0.082 Uiso 1 1 calc R . .
H57C H -0.1275 0.2939 0.8647 0.082 Uiso 1 1 calc R . .
C58 C 0.3372(4) 0.3057(3) 0.8196(3) 0.0404(12) Uani 1 1 d . . .
H58A H 0.3202 0.3721 0.8091 0.061 Uiso 1 1 calc R . .
H58B H 0.3945 0.2842 0.7817 0.061 Uiso 1 1 calc R . .
H58C H 0.3651 0.2957 0.8699 0.061 Uiso 1 1 calc R . .
C59 C 0.4689(3) 0.1101(3) 0.7189(2) 0.0230(9) Uani 1 1 d . . .
C60 C 0.4264(3) 0.0768(3) 0.6537(2) 0.0257(10) Uani 1 1 d . . .
C61 C 0.4798(4) 0.0948(3) 0.5827(2) 0.0294(10) Uani 1 1 d . . .
H61 H 0.4509 0.0693 0.5406 0.035 Uiso 1 1 calc R . .
C62 C 0.5737(4) 0.1485(3) 0.5707(2) 0.0306(10) Uani 1 1 d . . .
C63 C 0.6150(4) 0.1820(3) 0.6342(2) 0.0318(11) Uani 1 1 d . . .
H63 H 0.6791 0.2193 0.6273 0.038 Uiso 1 1 calc R . .
C64 C 0.5673(3) 0.1638(3) 0.7078(2) 0.0285(10) Uani 1 1 d . . .
C65 C 0.3184(4) 0.0253(3) 0.6590(2) 0.0311(11) Uani 1 1 d . . .
H65A H 0.2557 0.0674 0.6744 0.047 Uiso 1 1 calc R . .
H65B H 0.3229 -0.0275 0.6963 0.047 Uiso 1 1 calc R . .
H65C H 0.3066 0.0026 0.6096 0.047 Uiso 1 1 calc R . .
C66 C 0.6256(4) 0.1718(4) 0.4918(3) 0.0485(14) Uani 1 1 d . . .
H66A H 0.6079 0.1238 0.4585 0.073 Uiso 1 1 calc R . .
H66B H 0.7072 0.1743 0.4929 0.073 Uiso 1 1 calc R . .
H66C H 0.5955 0.2322 0.4728 0.073 Uiso 1 1 calc R . .
C67 C 0.6240(4) 0.2049(3) 0.7698(3) 0.0427(13) Uani 1 1 d . . .
H67A H 0.6922 0.1679 0.7800 0.064 Uiso 1 1 calc R . .
H67B H 0.5730 0.2047 0.8156 0.064 Uiso 1 1 calc R . .
H67C H 0.6437 0.2690 0.7541 0.064 Uiso 1 1 calc R . .
C68 C 0.4989(3) -0.0249(3) 0.9181(2) 0.0218(9) Uani 1 1 d . . .
C69 C 0.6084(3) -0.0253(3) 0.8647(2) 0.0254(10) Uani 1 1 d . . .
H69A H 0.6703 -0.0040 0.8913 0.038 Uiso 1 1 calc R . .
H69B H 0.5977 0.0163 0.8199 0.038 Uiso 1 1 calc R . .
H69C H 0.6261 -0.0886 0.8494 0.038 Uiso 1 1 calc R . .
C70 C 0.4785(3) 0.0717(3) 0.9468(2) 0.0224(9) Uani 1 1 d . . .
C71 C 0.4857(3) 0.0966(3) 1.0170(2) 0.0229(9) Uani 1 1 d . . .
C72 C 0.4637(4) 0.1979(3) 1.0331(2) 0.0326(11) Uani 1 1 d . . .
H72A H 0.5191 0.2361 1.0033 0.049 Uiso 1 1 calc R . .
H72B H 0.4695 0.2054 1.0869 0.049 Uiso 1 1 calc R . .
H72C H 0.3882 0.2176 1.0195 0.049 Uiso 1 1 calc R . .
C73 C 0.303(2) 0.5920(14) -0.0042(10) 0.166(3) Uani 0.496(6) 1 d PDU A 1
H73A H 0.3483 0.6477 -0.0037 0.199 Uiso 0.496(6) 1 calc PR A 1
H73B H 0.2254 0.6127 -0.0150 0.199 Uiso 0.496(6) 1 calc PR A 1
Cl1 Cl 0.3633(9) 0.5158(6) -0.0776(4) 0.158(3) Uani 0.496(6) 1 d PDU A 1
Cl2 Cl 0.3014(7) 0.5364(6) 0.0738(4) 0.186(3) Uani 0.496(6) 1 d PDU A 1
C73' C 0.382(2) 0.5929(13) -0.0157(10) 0.157(3) Uani 0.504(6) 1 d PDU A 2
H73C H 0.4643 0.5948 -0.0262 0.188 Uiso 0.504(6) 1 calc PR A 2
H73D H 0.3468 0.6430 -0.0476 0.188 Uiso 0.504(6) 1 calc PR A 2
Cl1' Cl 0.3340(9) 0.4823(7) -0.0373(7) 0.190(3) Uani 0.504(6) 1 d PDU A 2
Cl2' Cl 0.3473(6) 0.6087(5) 0.0758(4) 0.163(2) Uani 0.504(6) 1 d PDU A 2

loop_
_atom_site_aniso_label
_atom_site_aniso_U_11
_atom_site_aniso_U_22
_atom_site_aniso_U_33
_atom_site_aniso_U_23
_atom_site_aniso_U_13
_atom_site_aniso_U_12
Ge1 0.0250(3) 0.0216(2) 0.0195(2) -0.00271(18) -0.00237(19) -0.00137(19)
O1 0.0244(16) 0.0265(16) 0.0233(16) -0.0078(12) -0.0016(13) -0.0063(13)
C1 0.022(2) 0.024(2) 0.018(2) -0.0006(17) -0.0018(18) -0.0017(18)
C2 0.027(2) 0.022(2) 0.023(2) -0.0062(18) -0.0054(19) 0.0028(19)
C3 0.033(3) 0.025(2) 0.024(2) -0.0010(19) -0.001(2) 0.004(2)
C4 0.050(3) 0.028(3) 0.025(3) 0.003(2) -0.002(2) 0.004(2)
C5 0.055(3) 0.040(3) 0.031(3) -0.006(2) -0.019(3) 0.010(3)
C6 0.033(3) 0.036(3) 0.047(3) -0.007(2) -0.021(2) 0.004(2)
C7 0.027(2) 0.023(2) 0.032(3) -0.0061(19) -0.004(2) 0.0022(19)
C8 0.021(2) 0.028(2) 0.039(3) -0.010(2) -0.001(2) -0.003(2)
C9 0.032(3) 0.037(3) 0.058(4) -0.012(3) 0.000(2) -0.008(2)
C10 0.035(3) 0.048(3) 0.074(4) -0.022(3) 0.018(3) -0.019(3)
C11 0.048(3) 0.044(3) 0.042(3) -0.010(2) 0.018(3) -0.012(3)
C12 0.037(3) 0.032(3) 0.029(3) -0.006(2) 0.007(2) -0.006(2)
C13 0.022(2) 0.023(2) 0.031(3) -0.0077(19) 0.0030(19) -0.0036(19)
C14 0.029(2) 0.026(2) 0.022(2) -0.0018(18) -0.0049(19) -0.005(2)
C15 0.038(3) 0.030(3) 0.027(3) 0.000(2) -0.001(2) -0.003(2)
C16 0.051(3) 0.049(3) 0.025(3) -0.009(2) 0.007(2) -0.008(3)
C17 0.055(3) 0.047(3) 0.023(3) 0.002(2) -0.005(2) -0.010(3)
C18 0.045(3) 0.032(3) 0.032(3) 0.006(2) -0.013(2) -0.009(2)
C19 0.037(3) 0.025(2) 0.024(2) 0.0013(19) -0.005(2) -0.005(2)
C20 0.041(3) 0.047(3) 0.030(3) -0.011(2) 0.004(2) 0.006(2)
C21 0.091(5) 0.070(4) 0.023(3) 0.002(3) -0.008(3) -0.009(3)
C22 0.039(3) 0.033(3) 0.036(3) -0.004(2) -0.014(2) 0.002(2)
C23 0.024(2) 0.024(2) 0.020(2) -0.0032(17) -0.0024(18) -0.0021(19)
C24 0.032(3) 0.032(3) 0.018(2) -0.0038(18) -0.0053(19) -0.003(2)
C25 0.036(3) 0.027(2) 0.032(3) -0.003(2) -0.004(2) -0.010(2)
C26 0.040(3) 0.027(2) 0.032(3) 0.002(2) -0.004(2) -0.003(2)
C27 0.034(3) 0.027(2) 0.037(3) -0.003(2) -0.006(2) 0.004(2)
C28 0.029(2) 0.023(2) 0.026(2) -0.0045(18) -0.0021(19) -0.002(2)
C29 0.031(3) 0.031(3) 0.044(3) -0.007(2) -0.011(2) -0.007(2)
C30 0.061(4) 0.031(3) 0.063(4) 0.004(2) -0.015(3) -0.010(3)
C31 0.031(3) 0.030(3) 0.038(3) -0.004(2) -0.008(2) 0.002(2)
C32 0.023(2) 0.021(2) 0.017(2) 0.0000(16) -0.0061(17) -0.0050(18)
C33 0.019(2) 0.020(2) 0.023(2) 0.0015(17) -0.0019(18) -0.0018(17)
C34 0.029(2) 0.029(2) 0.028(2) -0.0073(19) 0.000(2) -0.007(2)
C35 0.022(2) 0.021(2) 0.018(2) -0.0008(17) -0.0010(17) 0.0001(18)
C36 0.025(2) 0.026(2) 0.025(2) 0.0006(18) 0.0001(19) 0.0041(19)
Ge2 0.0264(3) 0.0266(3) 0.0191(2) -0.00122(19) -0.00409(19) -0.0020(2)
O2 0.0404(18) 0.0242(16) 0.0193(15) 0.0000(12) -0.0092(13) -0.0025(14)
C37 0.020(2) 0.025(2) 0.025(2) -0.0010(18) -0.0021(18) -0.0014(18)
C38 0.023(2) 0.032(2) 0.018(2) 0.0031(18) -0.0017(18) -0.0043(19)
C39 0.026(3) 0.039(3) 0.025(2) -0.004(2) -0.005(2) 0.001(2)
C40 0.030(3) 0.056(3) 0.020(2) -0.009(2) 0.005(2) 0.001(2)
C41 0.036(3) 0.055(3) 0.033(3) 0.003(2) 0.007(2) -0.009(3)
C42 0.037(3) 0.035(3) 0.036(3) 0.002(2) 0.004(2) -0.013(2)
C43 0.024(2) 0.031(2) 0.026(2) 0.0015(19) -0.0003(19) 0.000(2)
C44 0.026(2) 0.026(2) 0.031(3) -0.0029(19) -0.001(2) -0.002(2)
C45 0.035(3) 0.035(3) 0.051(3) -0.011(2) 0.001(2) -0.012(2)
C46 0.039(3) 0.038(3) 0.053(3) -0.023(2) -0.007(3) -0.003(2)
C47 0.028(3) 0.046(3) 0.033(3) -0.018(2) 0.001(2) 0.006(2)
C48 0.022(2) 0.034(3) 0.029(2) -0.007(2) -0.0023(19) -0.002(2)
C49 0.025(2) 0.024(2) 0.021(2) -0.0015(18) -0.0024(18) 0.0040(19)
C50 0.027(2) 0.035(3) 0.011(2) -0.0024(18) -0.0031(18) 0.002(2)
C51 0.028(3) 0.043(3) 0.014(2) 0.0019(19) -0.0017(19) 0.001(2)
C52 0.023(2) 0.054(3) 0.023(2) 0.002(2) -0.0003(19) 0.003(2)
C53 0.044(3) 0.046(3) 0.023(3) 0.006(2) 0.001(2) 0.011(3)
C54 0.049(3) 0.034(3) 0.025(3) 0.002(2) -0.002(2) 0.012(2)
C55 0.043(3) 0.037(3) 0.016(2) 0.0017(19) -0.001(2) 0.002(2)
C56 0.030(3) 0.047(3) 0.028(3) -0.002(2) -0.007(2) -0.008(2)
C57 0.053(3) 0.062(4) 0.044(3) 0.011(3) 0.000(3) 0.019(3)
C58 0.053(3) 0.030(3) 0.040(3) -0.001(2) -0.017(2) 0.001(2)
C59 0.023(2) 0.027(2) 0.019(2) 0.0001(18) -0.0045(18) -0.0019(19)
C60 0.025(2) 0.026(2) 0.025(2) 0.0008(18) -0.0019(19) 0.0009(19)
C61 0.033(3) 0.031(3) 0.024(2) -0.0040(19) -0.003(2) 0.002(2)
C62 0.031(3) 0.036(3) 0.024(2) 0.003(2) 0.002(2) -0.001(2)
C63 0.024(2) 0.032(3) 0.039(3) 0.001(2) 0.001(2) -0.005(2)
C64 0.024(2) 0.031(2) 0.030(3) 0.001(2) -0.007(2) -0.004(2)
C65 0.034(3) 0.033(3) 0.026(2) -0.004(2) -0.002(2) -0.003(2)
C66 0.058(4) 0.055(3) 0.031(3) 0.004(2) 0.004(3) -0.014(3)
C67 0.042(3) 0.051(3) 0.037(3) -0.003(2) -0.008(2) -0.017(3)
C68 0.022(2) 0.024(2) 0.019(2) -0.0058(17) -0.0002(18) -0.0019(18)
C69 0.021(2) 0.032(2) 0.024(2) -0.0022(19) -0.0055(18) 0.0006(19)
C70 0.018(2) 0.022(2) 0.027(2) 0.0003(18) -0.0028(18) -0.0016(18)
C71 0.023(2) 0.026(2) 0.021(2) -0.0037(18) -0.0022(18) -0.0008(19)
C72 0.041(3) 0.029(2) 0.029(3) -0.004(2) -0.010(2) 0.003(2)
C73 0.177(7) 0.147(6) 0.170(6) -0.001(5) 0.011(6) -0.022(6)
Cl1 0.178(6) 0.154(5) 0.144(5) 0.016(4) -0.055(5) 0.019(5)
Cl2 0.197(6) 0.178(6) 0.174(5) -0.001(4) 0.056(4) -0.040(5)
C73' 0.169(7) 0.138(6) 0.162(6) -0.005(5) 0.004(6) -0.021(6)
Cl1' 0.177(6) 0.181(7) 0.225(8) -0.058(6) -0.037(7) -0.053(5)
Cl2' 0.173(5) 0.145(5) 0.163(4) -0.021(4) 0.059(4) -0.020(4)

loop_
_atom_type_symbol
_atom_type_description
_atom_type_scat_dispersion_real
_atom_type_scat_dispersion_imag
_atom_type_scat_source
C C 0.0033 0.0016 'International Tables Vol C Tables 4.2.6.8 and 6.1.1.4'
H H 0.0000 0.0000 'International Tables Vol C Tables 4.2.6.8 and 6.1.1.4'
O O 0.0106 0.0060 'International Tables Vol C Tables 4.2.6.8 and 6.1.1.4'
Ge Ge 0.1547 1.8001 'International Tables Vol C Tables 4.2.6.8 and 6.1.1.4'
Cl Cl 0.1484 0.1585 'International Tables Vol C Tables 4.2.6.8 and 6.1.1.4'

loop_
_geom_angle_atom_site_label_1
_geom_angle_atom_site_label_2
_geom_angle_atom_site_label_3
_geom_angle
_geom_angle_site_symmetry_1
_geom_angle_site_symmetry_3
O1 Ge1 C23 105.65(14) . .
O1 Ge1 C14 107.43(15) . .
C23 Ge1 C14 109.60(16) . .
O1 Ge1 C1 89.74(14) . .
C23 Ge1 C1 120.89(16) . .
C14 Ge1 C1 119.44(15) . .
C32 O1 Ge1 113.3(2) . .
C2 C1 C13 101.4(3) . .
C2 C1 C35 109.5(3) . 2_566
C13 C1 C35 116.0(3) . 2_566
C2 C1 Ge1 112.6(3) . .
C13 C1 Ge1 117.9(3) . .
C35 C1 Ge1 99.8(2) 2_566 .
C3 C2 C7 120.3(4) . .
C3 C2 C1 128.9(4) . .
C7 C2 C1 110.8(3) . .
C2 C3 C4 118.4(4) . .
C5 C4 C3 120.7(4) . .
C6 C5 C4 121.4(4) . .
C5 C6 C7 118.7(4) . .
C6 C7 C2 120.4(4) . .
C6 C7 C8 131.3(4) . .
C2 C7 C8 108.2(4) . .
C13 C8 C9 120.9(4) . .
C13 C8 C7 109.3(4) . .
C9 C8 C7 129.7(4) . .
C10 C9 C8 118.6(5) . .
C9 C10 C11 121.1(5) . .
C10 C11 C12 120.7(5) . .
C11 C12 C13 118.6(4) . .
C8 C13 C12 120.0(4) . .
C8 C13 C1 110.0(4) . .
C12 C13 C1 130.0(4) . .
C19 C14 C15 118.6(4) . .
C19 C14 Ge1 125.2(3) . .
C15 C14 Ge1 116.0(3) . .
C16 C15 C14 119.7(4) . .
C16 C15 C20 118.4(4) . .
C14 C15 C20 121.8(4) . .
C17 C16 C15 122.0(5) . .
C18 C17 C16 118.0(4) . .
C18 C17 C21 121.6(5) . .
C16 C17 C21 120.5(5) . .
C17 C18 C19 123.2(4) . .
C18 C19 C14 118.5(4) . .
C18 C19 C22 116.7(4) . .
C14 C19 C22 124.8(4) . .
C28 C23 C24 118.3(4) . .
C28 C23 Ge1 125.6(3) . .
C24 C23 Ge1 116.0(3) . .
C25 C24 C23 118.9(4) . .
C25 C24 C29 118.2(4) . .
C23 C24 C29 122.9(4) . .
C26 C25 C24 122.9(4) . .
C25 C26 C27 117.5(4) . .
C25 C26 C30 120.2(4) . .
C27 C26 C30 122.3(4) . .
C26 C27 C28 122.5(4) . .
C27 C28 C23 119.9(4) . .
C27 C28 C31 116.4(4) . .
C23 C28 C31 123.8(4) . .
C33 C32 O1 118.9(3) . .
C33 C32 C35 127.9(3) . 2_566
O1 C32 C35 113.2(3) . 2_566
C32 C33 C34 118.7(3) . .
C32 C33 C35 120.6(3) . .
C34 C33 C35 119.8(3) . .
C32 C35 C33 110.8(3) 2_566 .
C32 C35 C36 109.0(3) 2_566 .
C33 C35 C36 107.6(3) . .
C32 C35 C1 105.0(3) 2_566 2_566
C33 C35 C1 114.8(3) . 2_566
C36 C35 C1 109.4(3) . 2_566
O2 Ge2 C50 104.62(14) . .
O2 Ge2 C59 109.52(14) . .
C50 Ge2 C59 110.24(16) . .
O2 Ge2 C37 89.71(14) . .
C50 Ge2 C37 119.92(16) . .
C59 Ge2 C37 119.06(16) . .
C70 O2 Ge2 113.1(2) . .
C38 C37 C49 102.2(3) . .
C38 C37 C68 110.6(3) . .
C49 C37 C68 116.6(3) . .
C38 C37 Ge2 111.9(3) . .
C49 C37 Ge2 116.6(3) . .
C68 C37 Ge2 99.4(2) . .
C39 C38 C43 119.8(4) . .
C39 C38 C37 129.9(4) . .
C43 C38 C37 110.3(4) . .
C38 C39 C40 118.9(4) . .
C41 C40 C39 120.7(4) . .
C42 C41 C40 121.1(4) . .
C41 C42 C43 118.3(4) . .
C38 C43 C42 121.1(4) . .
C38 C43 C44 109.0(3) . .
C42 C43 C44 129.6(4) . .
C45 C44 C49 121.1(4) . .
C45 C44 C43 130.5(4) . .
C49 C44 C43 108.4(3) . .
C46 C45 C44 119.1(4) . .
C47 C46 C45 120.1(4) . .
C48 C47 C46 121.7(4) . .
C47 C48 C49 119.2(4) . .
C48 C49 C44 118.9(4) . .
C48 C49 C37 131.2(4) . .
C44 C49 C37 109.9(3) . .
C55 C50 C51 118.1(4) . .
C55 C50 Ge2 117.5(3) . .
C51 C50 Ge2 124.4(3) . .
C52 C51 C50 119.1(4) . .
C52 C51 C56 116.9(4) . .
C50 C51 C56 124.1(4) . .
C53 C52 C51 123.3(4) . .
C52 C53 C54 117.7(4) . .
C52 C53 C57 121.5(5) . .
C54 C53 C57 120.8(5) . .
C53 C54 C55 122.0(4) . .
C54 C55 C50 119.8(4) . .
C54 C55 C58 117.6(4) . .
C50 C55 C58 122.6(4) . .
C60 C59 C64 117.2(4) . .
C60 C59 Ge2 117.0(3) . .
C64 C59 Ge2 125.5(3) . .
C61 C60 C59 121.0(4) . .
C61 C60 C65 117.7(4) . .
C59 C60 C65 121.2(4) . .
C60 C61 C62 122.4(4) . .
C61 C62 C63 116.8(4) . .
C61 C62 C66 121.0(4) . .
C63 C62 C66 122.2(4) . .
C62 C63 C64 123.6(4) . .
C63 C64 C59 118.8(4) . .
C63 C64 C67 116.3(4) . .
C59 C64 C67 124.8(4) . .
C71 C68 C70 110.7(3) 2_657 .
C71 C68 C69 108.2(3) 2_657 .
C70 C68 C69 108.7(3) . .
C71 C68 C37 114.3(3) 2_657 .
C70 C68 C37 104.6(3) . .
C69 C68 C37 110.2(3) . .
C71 C70 O2 120.0(4) . .
C71 C70 C68 127.3(4) . .
O2 C70 C68 112.6(3) . .
C70 C71 C72 118.6(4) . .
C70 C71 C68 121.5(4) . 2_657
C72 C71 C68 119.5(3) . 2_657
Cl2 C73 Cl1 108.6(11) . .
Cl2' C73' Cl1' 108.9(10) . .

loop_
_geom_bond_atom_site_label_1
_geom_bond_atom_site_label_2
_geom_bond_distance
_geom_bond_site_symmetry_2
Ge1 O1 1.817(3) .
Ge1 C23 1.973(4) .
Ge1 C14 1.978(4) .
Ge1 C1 2.019(4) .
O1 C32 1.377(4) .
C1 C2 1.517(5) .
C1 C13 1.534(5) .
C1 C35 1.603(5) 2_566
C2 C3 1.397(5) .
C2 C7 1.404(5) .
C3 C4 1.399(6) .
C4 C5 1.389(6) .
C5 C6 1.372(6) .
C6 C7 1.402(6) .
C7 C8 1.459(6) .
C8 C13 1.396(6) .
C8 C9 1.396(6) .
C9 C10 1.376(7) .
C10 C11 1.390(7) .
C11 C12 1.395(6) .
C12 C13 1.396(5) .
C14 C19 1.414(6) .
C14 C15 1.423(6) .
C15 C16 1.395(6) .
C15 C20 1.498(6) .
C16 C17 1.379(6) .
C17 C18 1.378(6) .
C17 C21 1.530(6) .
C18 C19 1.401(6) .
C19 C22 1.523(6) .
C23 C28 1.411(5) .
C23 C24 1.433(5) .
C24 C25 1.396(5) .
C24 C29 1.513(6) .
C25 C26 1.383(6) .
C26 C27 1.390(6) .
C26 C30 1.514(6) .
C27 C28 1.393(5) .
C28 C31 1.503(5) .
C32 C33 1.332(5) .
C32 C35 1.512(5) 2_566
C33 C34 1.514(5) .
C33 C35 1.520(5) .
C35 C32 1.512(5) 2_566
C35 C36 1.557(5) .
C35 C1 1.603(5) 2_566
Ge2 O2 1.826(3) .
Ge2 C50 1.975(4) .
Ge2 C59 1.978(4) .
Ge2 C37 2.023(4) .
O2 C70 1.377(4) .
C37 C38 1.519(5) .
C37 C49 1.520(5) .
C37 C68 1.608(5) .
C38 C39 1.384(5) .
C38 C43 1.392(5) .
C39 C40 1.390(6) .
C40 C41 1.382(6) .
C41 C42 1.373(6) .
C42 C43 1.396(6) .
C43 C44 1.466(6) .
C44 C45 1.389(6) .
C44 C49 1.410(5) .
C45 C46 1.387(6) .
C46 C47 1.383(6) .
C47 C48 1.379(6) .
C48 C49 1.401(5) .
C50 C55 1.417(6) .
C50 C51 1.422(6) .
C51 C52 1.385(6) .
C51 C56 1.514(6) .
C52 C53 1.377(6) .
C53 C54 1.383(6) .
C53 C57 1.514(6) .
C54 C55 1.396(6) .
C55 C58 1.529(6) .
C59 C60 1.423(5) .
C59 C64 1.429(5) .
C60 C61 1.385(5) .
C60 C65 1.510(5) .
C61 C62 1.386(6) .
C62 C63 1.392(6) .
C62 C66 1.513(6) .
C63 C64 1.400(5) .
C64 C67 1.506(6) .
C68 C71 1.517(5) 2_657
C68 C70 1.519(5) .
C68 C69 1.557(5) .
C70 C71 1.333(5) .
C71 C72 1.517(5) .
C71 C68 1.517(5) 2_657
C73 Cl2 1.557(17) .
C73 Cl1 1.849(17) .
C73' Cl2' 1.679(17) .
C73' Cl1' 1.791(16) .
